data_7206828
loop_
_publ_author_name
'Mart\'i-Centelles, Vicente'
'Kumar, D. Krishna'
'White, Andrew J. P.'
'Luis, Santiago V.'
'Vilar, Ramon'

_publ_section_title
;
 Zinc(ii) coordination polymers with pseudopeptidic ligands
;
_journal_issue 23
_journal_name_full CrystEngComm
_journal_page_first 6997
_journal_paper_doi 10.1039/c1ce05872j
_journal_volume 13
_journal_year 2011
_chemical_absolute_configuration syn
_chemical_formula_moiety 'C24 H26 N4 O2'
_chemical_formula_sum 'C24 H26 N4 O2'
_chemical_formula_weight 402.49
_chemical_name_systematic
;
?
;
_space_group_IT_number 4
_symmetry_cell_setting monoclinic
_symmetry_space_group_name_Hall 'P 2yb'
_symmetry_space_group_name_H-M 'P 1 21 1'
_atom_sites_solution_hydrogens geom
_atom_sites_solution_primary direct
_atom_sites_solution_secondary difmap
_audit_creation_method SHELXL-97
_cell_angle_alpha 90.00
_cell_angle_beta 90.131(4)
_cell_angle_gamma 90.00
_cell_formula_units_Z 4
_cell_length_a 5.4867(2)
_cell_length_b 42.1629(16)
_cell_length_c 9.0036(3)
_cell_measurement_reflns_used 10265
_cell_measurement_temperature 173(2)
_cell_measurement_theta_max 68.5776
_cell_measurement_theta_min 2.0940
_cell_volume 2082.84(13)
_computing_cell_refinement 'CrysAlis RED, Oxford Diffraction Ltd'
_computing_data_collection 'CrysAlis CCD, Oxford Diffraction Ltd'
_computing_data_reduction 'CrysAlis RED, Oxford Diffraction Ltd'
_computing_molecular_graphics 'Bruker SHELXTL'
_computing_publication_material 'Bruker SHELXTL'
_computing_structure_refinement 'SHELXL-97 (Sheldrick, 1997)'
_computing_structure_solution 'SHELXS-97 (Sheldrick, 1990)'
_diffrn_ambient_temperature 173(2)
_diffrn_detector_area_resol_mean 8.2556
_diffrn_measured_fraction_theta_full 0.995
_diffrn_measured_fraction_theta_max 0.995
_diffrn_measurement_device_type 'OD Xcalibur PX Ultra'
_diffrn_measurement_method 'omega scans'
_diffrn_radiation_monochromator graphite
_diffrn_radiation_source 'Enhance Ultra (Cu) X-ray Source'
_diffrn_radiation_type CuK\a
_diffrn_radiation_wavelength 1.54184
_diffrn_reflns_av_R_equivalents 0.0466
_diffrn_reflns_av_sigmaI/netI 0.0465
_diffrn_reflns_limit_h_max 6
_diffrn_reflns_limit_h_min -6
_diffrn_reflns_limit_k_max 50
_diffrn_reflns_limit_k_min -49
_diffrn_reflns_limit_l_max 10
_diffrn_reflns_limit_l_min -8
_diffrn_reflns_number 21550
_diffrn_reflns_theta_full 68.70
_diffrn_reflns_theta_max 68.70
_diffrn_reflns_theta_min 2.10
_diffrn_standards_number 0
_exptl_absorpt_coefficient_mu 0.667
_exptl_absorpt_correction_T_max 0.979
_exptl_absorpt_correction_T_min 0.891
_exptl_absorpt_correction_type analytical
_exptl_absorpt_process_details
;
CrysAlisPro, Oxford Diffraction Ltd.,
Version 1.171.34.40 (release 27-08-2010 CrysAlis171 .NET)
(compiled Aug 27 2010,11:50:40)
Analytical numeric absorption correction using a multifaceted crystal
model based on expressions derived by R.C. Clark & J.S. Reid.
(Clark, R. C. & Reid, J. S. (1995). Acta Cryst. A51, 887-897)
;
_exptl_crystal_colour Colourless
_exptl_crystal_density_diffrn 1.284
_exptl_crystal_density_method 'not measured'
_exptl_crystal_description 'tabular needles'
_exptl_crystal_F_000 856
_exptl_crystal_size_max 0.33
_exptl_crystal_size_mid 0.12
_exptl_crystal_size_min 0.03
_refine_diff_density_max 0.326
_refine_diff_density_min -0.259
_refine_diff_density_rms 0.053
_refine_ls_abs_structure_details 'Flack H D (1983), Acta Cryst. A39, 876-881, 3305 Friedel pairs'
_refine_ls_abs_structure_Flack 0.0(4)
_refine_ls_extinction_method none
_refine_ls_goodness_of_fit_ref 1.109
_refine_ls_hydrogen_treatment mixed
_refine_ls_matrix_type full
_refine_ls_number_parameters 589
_refine_ls_number_reflns 7202
_refine_ls_number_restraints 13
_refine_ls_restrained_S_all 1.107
_refine_ls_R_factor_all 0.0682
_refine_ls_R_factor_gt 0.0648
_refine_ls_shift/su_max 0.001
_refine_ls_shift/su_mean 0.000
_refine_ls_structure_factor_coef Fsqd
_refine_ls_weighting_details 'calc w=1/[\s^2^(Fo^2^)+(0.0212P)^2^+3.3032P] where P=(Fo^2^+2Fc^2^)/3'
_refine_ls_weighting_scheme calc
_refine_ls_wR_factor_gt 0.1597
_refine_ls_wR_factor_ref 0.1614
_reflns_number_gt 6896
_reflns_number_total 7202
_reflns_threshold_expression >2sigma(I)
_cod_data_source_file c1ce05872j.txt
_cod_data_source_block 2
_cod_depositor_comments
;
The following automatic conversions were performed:

'_symmetry_cell_setting' value 'Monoclinic' changed to 'monoclinic'
according to /home/saulius/struct/CIF-dictionaries/cif_core.dic
dictionary named 'cif_core.dic' version 2.4.1 from 2010-06-29.

Automatic conversion script
Id: cif_fix_values 1715 2011-07-08 13:25:40Z adriana 
;
_cod_original_sg_symbol_H-M P2(1)
_cod_database_code 7206828

loop_
_symmetry_equiv_pos_as_xyz
'x, y, z'
'-x, y+1/2, -z'

loop_
_atom_site_label
_atom_site_type_symbol
_atom_site_fract_x
_atom_site_fract_y
_atom_site_fract_z
_atom_site_U_iso_or_equiv
_atom_site_adp_type
_atom_site_occupancy
_atom_site_symmetry_multiplicity
_atom_site_calc_flag
_atom_site_refinement_flags
N1A N -0.5921(7) 0.52976(10) 0.4663(5) 0.0417(9) Uani 1 1 d D
H1A H -0.643(10) 0.5210(13) 0.381(3) 0.055(16) Uiso 1 1 d D
H1B H -0.658(9) 0.5223(13) 0.551(3) 0.048(15) Uiso 1 1 d D
C2A C -0.3272(7) 0.52719(11) 0.4853(4) 0.0331(9) Uani 1 1 d .
H2AA H -0.2474 0.5270 0.3855 0.040 Uiso 1 1 calc R
C3A C -0.2536(7) 0.49704(11) 0.5714(4) 0.0305(8) Uani 1 1 d .
O3A O -0.3356(5) 0.49142(8) 0.6927(3) 0.0385(7) Uani 1 1 d .
N4A N -0.0864(6) 0.47861(9) 0.4996(4) 0.0310(7) Uani 1 1 d D
H4A H -0.043(7) 0.4829(9) 0.4054(15) 0.015(9) Uiso 1 1 d D
C5A C 0.0338(7) 0.45143(10) 0.5556(4) 0.0286(8) Uani 1 1 d .
C6A C 0.2548(7) 0.44320(10) 0.4884(4) 0.0307(8) Uani 1 1 d .
H6AA H 0.3174 0.4560 0.4107 0.037 Uiso 1 1 calc R
C7A C 0.3835(7) 0.41663(10) 0.5334(4) 0.0311(8) Uani 1 1 d .
H7AA H 0.5337 0.4114 0.4871 0.037 Uiso 1 1 calc R
C8A C 0.2925(7) 0.39756(10) 0.6467(4) 0.0315(8) Uani 1 1 d .
C9A C 0.0715(8) 0.40565(11) 0.7130(4) 0.0322(8) Uani 1 1 d .
H9AA H 0.0078 0.3926 0.7895 0.039 Uiso 1 1 calc R
C10A C -0.0570(7) 0.43234(10) 0.6696(4) 0.0296(8) Uani 1 1 d .
H10A H -0.2061 0.4377 0.7169 0.035 Uiso 1 1 calc R
N11A N 0.4225(7) 0.37067(9) 0.7001(4) 0.0335(8) Uani 1 1 d D
H11A H 0.394(8) 0.3647(10) 0.7945(16) 0.023(10) Uiso 1 1 d D
C12A C 0.5680(7) 0.35189(11) 0.6180(4) 0.0327(9) Uani 1 1 d .
O12A O 0.6034(6) 0.35519(9) 0.4836(3) 0.0430(7) Uani 1 1 d .
C13A C 0.6794(8) 0.32337(11) 0.6972(5) 0.0360(9) Uani 1 1 d .
H13A H 0.8458 0.3193 0.6564 0.043 Uiso 1 1 calc R
N14A N 0.6962(7) 0.32817(7) 0.8565(4) 0.0375(8) Uani 1 1 d D
H14A H 0.819(7) 0.3401(11) 0.893(6) 0.047(15) Uiso 1 1 d D
H14B H 0.714(8) 0.3079(4) 0.886(5) 0.031(11) Uiso 1 1 d D
C15A C -0.2320(8) 0.55547(11) 0.5756(5) 0.0398(10) Uani 1 1 d .
H15A H -0.3213 0.5564 0.6709 0.048 Uiso 1 1 calc R
H15B H -0.0577 0.5519 0.5988 0.048 Uiso 1 1 calc R
C16A C -0.2574(8) 0.58703(11) 0.4985(5) 0.0346(9) Uani 1 1 d .
C17A C -0.4569(9) 0.60636(13) 0.5237(6) 0.0462(11) Uani 1 1 d .
H17A H -0.5802 0.5997 0.5907 0.055 Uiso 1 1 calc R
C18A C -0.4788(10) 0.63536(13) 0.4523(7) 0.0549(13) Uani 1 1 d .
H18A H -0.6172 0.6483 0.4703 0.066 Uiso 1 1 calc R
C19A C -0.3013(10) 0.64547(12) 0.3555(6) 0.0511(12) Uani 1 1 d .
H19A H -0.3173 0.6653 0.3062 0.061 Uiso 1 1 calc R
C20A C -0.0999(10) 0.62658(13) 0.3308(7) 0.0544(13) Uani 1 1 d .
H20A H 0.0241 0.6334 0.2646 0.065 Uiso 1 1 calc R
C21A C -0.0790(9) 0.59770(12) 0.4024(5) 0.0437(10) Uani 1 1 d .
H21A H 0.0608 0.5849 0.3853 0.052 Uiso 1 1 calc R
C22A C 0.5125(9) 0.29482(12) 0.6618(6) 0.0441(11) Uani 1 1 d .
H22A H 0.3509 0.2985 0.7075 0.053 Uiso 1 1 calc R
H22B H 0.4888 0.2935 0.5529 0.053 Uiso 1 1 calc R
C23A C 0.6131(9) 0.26352(11) 0.7172(5) 0.0429(11) Uani 1 1 d .
C24A C 0.8223(10) 0.25030(13) 0.6548(6) 0.0506(12) Uani 1 1 d .
H24A H 0.9047 0.2612 0.5773 0.061 Uiso 1 1 calc R
C25A C 0.9106(10) 0.22140(14) 0.7051(6) 0.0556(13) Uani 1 1 d .
H25A H 1.0530 0.2126 0.6616 0.067 Uiso 1 1 calc R
C26A C 0.7939(11) 0.20548(13) 0.8171(6) 0.0554(13) Uani 1 1 d .
H26A H 0.8562 0.1858 0.8518 0.066 Uiso 1 1 calc R
C27A C 0.5844(11) 0.21820(14) 0.8798(6) 0.0566(13) Uani 1 1 d .
H27A H 0.5016 0.2071 0.9565 0.068 Uiso 1 1 calc R
C28A C 0.4971(10) 0.24714(12) 0.8297(6) 0.0477(11) Uani 1 1 d .
H28A H 0.3548 0.2559 0.8735 0.057 Uiso 1 1 calc R
N1B N -0.0992(7) 0.32269(10) 0.2287(5) 0.0416(8) Uani 1 1 d D
H1C H -0.151(13) 0.3324(16) 0.312(5) 0.08(2) Uiso 1 1 d D
H1D H -0.174(11) 0.3324(16) 0.153(5) 0.08(2) Uiso 1 1 d D
C2B C 0.1657(7) 0.32553(11) 0.2133(4) 0.0334(9) Uani 1 1 d .
H2BA H 0.2431 0.3257 0.3139 0.040 Uiso 1 1 calc R
C3B C 0.2408(7) 0.35546(11) 0.1280(4) 0.0301(8) Uani 1 1 d .
O3B O 0.1590(5) 0.36119(8) 0.0045(3) 0.0380(7) Uani 1 1 d .
N4B N 0.4056(6) 0.37405(9) 0.2002(4) 0.0304(7) Uani 1 1 d D
H4B H 0.432(10) 0.3699(13) 0.2970(16) 0.043(14) Uiso 1 1 d D
C5B C 0.5328(7) 0.40081(10) 0.1431(4) 0.0299(8) Uani 1 1 d .
C6B C 0.7520(7) 0.40894(10) 0.2131(4) 0.0311(8) Uani 1 1 d .
H6BA H 0.8114 0.3964 0.2930 0.037 Uiso 1 1 calc R
C7B C 0.8827(7) 0.43513(11) 0.1667(4) 0.0313(8) Uani 1 1 d .
H7BA H 1.0340 0.4401 0.2128 0.038 Uiso 1 1 calc R
C8B C 0.7944(7) 0.45430(10) 0.0534(4) 0.0312(8) Uani 1 1 d .
C9B C 0.5736(7) 0.44641(11) -0.0142(4) 0.0318(8) Uani 1 1 d .
H9BA H 0.5125 0.4594 -0.0922 0.038 Uiso 1 1 calc R
C10B C 0.4415(7) 0.42000(11) 0.0301(5) 0.0329(9) Uani 1 1 d .
H10B H 0.2904 0.4151 -0.0161 0.039 Uiso 1 1 calc R
N11B N 0.9300(6) 0.48078(10) -0.0003(4) 0.0344(8) Uani 1 1 d D
H11B H 0.902(9) 0.4860(12) -0.0958(17) 0.037(13) Uiso 1 1 d D
C12B C 1.0782(7) 0.49928(11) 0.0825(4) 0.0336(9) Uani 1 1 d .
O12B O 1.1134(6) 0.49601(9) 0.2168(3) 0.0438(7) Uani 1 1 d .
C13B C 1.1992(7) 0.52686(11) 0.0013(5) 0.0349(9) Uani 1 1 d .
H13B H 1.3701 0.5294 0.0383 0.042 Uiso 1 1 calc R
N14B N 1.2027(7) 0.52250(7) -0.1586(4) 0.0384(8) Uani 1 1 d D
H14C H 1.320(8) 0.5093(12) -0.191(7) 0.060(17) Uiso 1 1 d D
H14D H 1.224(8) 0.5424(4) -0.193(5) 0.031(12) Uiso 1 1 d D
C15B C 0.2663(8) 0.29737(11) 0.1222(5) 0.0398(10) Uani 1 1 d .
H15C H 0.1829 0.2969 0.0246 0.048 Uiso 1 1 calc R
H15D H 0.4421 0.3009 0.1038 0.048 Uiso 1 1 calc R
C16B C 0.2347(8) 0.26557(11) 0.1965(5) 0.0365(9) Uani 1 1 d .
C17B C 0.0372(9) 0.24613(13) 0.1642(7) 0.0498(12) Uani 1 1 d .
H17B H -0.0833 0.2532 0.0960 0.060 Uiso 1 1 calc R
C18B C 0.0133(10) 0.21710(14) 0.2286(7) 0.0590(14) Uani 1 1 d .
H18B H -0.1232 0.2042 0.2043 0.071 Uiso 1 1 calc R
C19B C 0.1857(11) 0.20596(13) 0.3295(6) 0.0531(12) Uani 1 1 d .
H19B H 0.1678 0.1857 0.3748 0.064 Uiso 1 1 calc R
C20B C 0.3838(10) 0.22505(13) 0.3622(6) 0.0533(13) Uani 1 1 d .
H20B H 0.5040 0.2179 0.4306 0.064 Uiso 1 1 calc R
C21B C 0.4073(9) 0.25422(12) 0.2962(6) 0.0465(11) Uani 1 1 d .
H21B H 0.5451 0.2670 0.3193 0.056 Uiso 1 1 calc R
C22B C 1.0490(9) 0.55672(13) 0.0429(6) 0.0466(11) Uani 1 1 d .
H22C H 0.8825 0.5547 0.0014 0.056 Uiso 1 1 calc R
H22D H 1.0350 0.5580 0.1523 0.056 Uiso 1 1 calc R
C23B C 1.1644(9) 0.58711(12) -0.0152(5) 0.0421(10) Uani 1 1 d .
C24B C 1.3765(10) 0.59911(13) 0.0473(6) 0.0488(11) Uani 1 1 d .
H24B H 1.4507 0.5884 0.1285 0.059 Uiso 1 1 calc R
C25B C 1.4803(10) 0.62649(13) -0.0075(6) 0.0531(12) Uani 1 1 d .
H25B H 1.6258 0.6345 0.0361 0.064 Uiso 1 1 calc R
C26B C 1.3745(11) 0.64246(13) -0.1253(6) 0.0530(12) Uani 1 1 d .
H26B H 1.4484 0.6610 -0.1643 0.064 Uiso 1 1 calc R
C27B C 1.1598(11) 0.63103(13) -0.1856(7) 0.0582(13) Uani 1 1 d .
H27B H 1.0829 0.6422 -0.2644 0.070 Uiso 1 1 calc R
C28B C 1.0568(9) 0.60353(12) -0.1318(6) 0.0464(11) Uani 1 1 d .
H28B H 0.9105 0.5957 -0.1750 0.056 Uiso 1 1 calc R

loop_
_atom_site_aniso_label
_atom_site_aniso_U_11
_atom_site_aniso_U_22
_atom_site_aniso_U_33
_atom_site_aniso_U_23
_atom_site_aniso_U_13
_atom_site_aniso_U_12
N1A 0.0362(19) 0.045(2) 0.044(2) 0.0013(17) -0.0112(17) 0.0003(16)
C2A 0.033(2) 0.039(2) 0.027(2) 0.0020(16) -0.0016(16) 0.0028(17)
C3A 0.0260(18) 0.039(2) 0.027(2) -0.0001(16) -0.0027(15) -0.0006(16)
O3A 0.0372(16) 0.0461(18) 0.0324(16) 0.0068(13) 0.0096(12) 0.0055(13)
N4A 0.0322(17) 0.0387(19) 0.0219(16) 0.0028(13) 0.0049(13) 0.0033(14)
C5A 0.0243(18) 0.036(2) 0.0255(18) -0.0018(15) -0.0006(15) -0.0012(15)
C6A 0.030(2) 0.038(2) 0.0240(18) 0.0027(15) -0.0026(15) -0.0017(16)
C7A 0.0274(19) 0.041(2) 0.0249(19) -0.0004(15) -0.0060(15) 0.0027(16)
C8A 0.032(2) 0.034(2) 0.029(2) 0.0000(15) -0.0075(16) 0.0030(16)
C9A 0.035(2) 0.037(2) 0.0237(19) 0.0027(16) -0.0035(16) -0.0026(17)
C10A 0.0286(19) 0.041(2) 0.0194(18) 0.0000(15) 0.0039(14) 0.0011(16)
N11A 0.0352(18) 0.040(2) 0.0256(17) 0.0039(14) -0.0009(14) 0.0060(14)
C12A 0.033(2) 0.045(2) 0.0202(19) 0.0021(16) -0.0037(15) 0.0020(17)
O12A 0.0465(18) 0.0493(19) 0.0330(16) 0.0024(13) -0.0012(13) 0.0134(14)
C13A 0.033(2) 0.040(2) 0.035(2) 0.0023(17) -0.0087(17) 0.0048(17)
N14A 0.0396(19) 0.041(2) 0.0321(18) 0.0038(15) -0.0080(15) -0.0008(16)
C15A 0.039(2) 0.042(2) 0.039(2) 0.0015(18) -0.0143(18) -0.0012(18)
C16A 0.032(2) 0.039(2) 0.033(2) -0.0026(17) -0.0072(16) -0.0034(16)
C17A 0.036(2) 0.046(3) 0.057(3) -0.002(2) -0.002(2) 0.0007(19)
C18A 0.046(3) 0.040(3) 0.078(4) -0.003(3) -0.009(3) 0.005(2)
C19A 0.059(3) 0.040(3) 0.055(3) 0.005(2) -0.021(2) -0.006(2)
C20A 0.055(3) 0.044(3) 0.064(3) 0.005(2) -0.003(2) -0.012(2)
C21A 0.037(2) 0.049(3) 0.045(3) -0.002(2) -0.0047(19) -0.0009(19)
C22A 0.040(2) 0.044(3) 0.048(3) -0.005(2) -0.018(2) 0.0057(19)
C23A 0.050(3) 0.036(2) 0.042(2) -0.0072(19) -0.017(2) 0.0032(19)
C24A 0.050(3) 0.048(3) 0.053(3) -0.002(2) -0.007(2) 0.005(2)
C25A 0.051(3) 0.054(3) 0.062(3) -0.007(3) -0.006(2) 0.012(2)
C26A 0.065(3) 0.042(3) 0.060(3) -0.003(2) -0.016(3) 0.007(2)
C27A 0.071(4) 0.045(3) 0.054(3) -0.002(2) -0.004(3) -0.002(3)
C28A 0.056(3) 0.043(3) 0.044(3) -0.009(2) -0.006(2) 0.004(2)
N1B 0.0332(19) 0.045(2) 0.046(2) -0.0001(18) 0.0068(16) -0.0018(16)
C2B 0.031(2) 0.040(2) 0.029(2) 0.0035(16) -0.0036(15) -0.0044(17)
C3B 0.0299(19) 0.037(2) 0.0231(19) 0.0001(15) -0.0029(15) -0.0017(16)
O3B 0.0388(16) 0.0451(17) 0.0302(15) 0.0037(12) -0.0123(12) -0.0063(13)
N4B 0.0288(17) 0.0386(18) 0.0239(16) 0.0044(13) -0.0041(13) -0.0036(14)
C5B 0.0300(19) 0.036(2) 0.0242(18) -0.0002(15) 0.0001(15) -0.0024(16)
C6B 0.030(2) 0.037(2) 0.0261(19) 0.0013(16) -0.0034(15) -0.0001(16)
C7B 0.0267(19) 0.044(2) 0.0235(18) -0.0013(15) -0.0019(15) -0.0039(16)
C8B 0.0299(19) 0.040(2) 0.0239(19) -0.0004(15) 0.0039(15) -0.0022(16)
C9B 0.031(2) 0.038(2) 0.0261(19) 0.0038(16) 0.0018(15) 0.0001(16)
C10B 0.0285(19) 0.040(2) 0.030(2) -0.0008(16) -0.0076(16) 0.0000(16)
N11B 0.0337(18) 0.044(2) 0.0254(17) 0.0043(14) -0.0013(14) -0.0055(15)
C12B 0.030(2) 0.046(2) 0.024(2) -0.0017(17) 0.0049(15) -0.0026(17)
O12B 0.0521(18) 0.0526(19) 0.0269(15) 0.0027(13) -0.0052(13) -0.0143(15)
C13B 0.029(2) 0.042(2) 0.034(2) 0.0016(17) 0.0050(16) -0.0042(17)
N14B 0.0392(19) 0.040(2) 0.0358(19) 0.0055(15) 0.0025(15) 0.0010(16)
C15B 0.039(2) 0.042(2) 0.038(2) 0.0002(18) 0.0079(18) -0.0008(18)
C16B 0.035(2) 0.037(2) 0.038(2) -0.0019(17) -0.0032(17) 0.0011(17)
C17B 0.036(2) 0.046(3) 0.068(3) 0.004(2) -0.016(2) -0.0018(19)
C18B 0.046(3) 0.045(3) 0.085(4) 0.006(3) -0.014(3) -0.010(2)
C19B 0.062(3) 0.039(3) 0.058(3) 0.008(2) -0.003(3) -0.001(2)
C20B 0.055(3) 0.049(3) 0.056(3) 0.001(2) -0.021(2) 0.005(2)
C21B 0.039(2) 0.045(3) 0.056(3) -0.006(2) -0.007(2) -0.0020(19)
C22B 0.044(3) 0.049(3) 0.046(3) -0.005(2) 0.019(2) -0.005(2)
C23B 0.045(3) 0.038(2) 0.043(2) -0.0055(19) 0.010(2) 0.0002(19)
C24B 0.054(3) 0.044(3) 0.048(3) -0.001(2) -0.002(2) -0.001(2)
C25B 0.052(3) 0.048(3) 0.059(3) -0.011(2) 0.002(2) -0.007(2)
C26B 0.068(3) 0.041(3) 0.050(3) 0.000(2) 0.013(2) -0.006(2)
C27B 0.074(4) 0.041(3) 0.059(3) 0.001(2) -0.011(3) 0.006(3)
C28B 0.047(3) 0.045(3) 0.048(3) -0.009(2) -0.002(2) 0.004(2)

loop_
_atom_type_symbol
_atom_type_description
_atom_type_scat_dispersion_real
_atom_type_scat_dispersion_imag
_atom_type_scat_source
C C 0.0181 0.0091 'International Tables Vol C Tables 4.2.6.8 and 6.1.1.4'
H H 0.0000 0.0000 'International Tables Vol C Tables 4.2.6.8 and 6.1.1.4'
N N 0.0311 0.0180 'International Tables Vol C Tables 4.2.6.8 and 6.1.1.4'
O O 0.0492 0.0322 'International Tables Vol C Tables 4.2.6.8 and 6.1.1.4'

loop_
_geom_angle_atom_site_label_1
_geom_angle_atom_site_label_2
_geom_angle_atom_site_label_3
_geom_angle
N1A C2A C15A 109.9(4)
N1A C2A C3A 112.2(4)
C15A C2A C3A 106.6(3)
O3A C3A N4A 124.7(4)
O3A C3A C2A 121.3(4)
N4A C3A C2A 113.9(3)
C3A N4A C5A 127.2(3)
C10A C5A C6A 119.0(4)
C10A C5A N4A 124.2(3)
C6A C5A N4A 116.7(3)
C7A C6A C5A 121.0(4)
C6A C7A C8A 119.9(4)
C7A C8A C9A 119.0(4)
C7A C8A N11A 121.8(4)
C9A C8A N11A 119.1(4)
C10A C9A C8A 121.4(4)
C9A C10A C5A 119.6(4)
C12A N11A C8A 125.5(3)
O12A C12A N11A 124.5(4)
O12A C12A C13A 118.9(4)
N11A C12A C13A 116.4(3)
N14A C13A C12A 112.1(4)
N14A C13A C22A 110.4(4)
C12A C13A C22A 106.3(3)
C16A C15A C2A 114.3(3)
C21A C16A C17A 118.2(4)
C21A C16A C15A 120.7(4)
C17A C16A C15A 121.1(4)
C16A C17A C18A 120.7(5)
C19A C18A C17A 120.4(5)
C18A C19A C20A 119.4(5)
C19A C20A C21A 119.9(5)
C20A C21A C16A 121.3(5)
C23A C22A C13A 113.3(4)
C28A C23A C24A 118.4(5)
C28A C23A C22A 120.6(5)
C24A C23A C22A 121.0(5)
C25A C24A C23A 120.5(5)
C26A C25A C24A 120.4(5)
C25A C26A C27A 119.9(5)
C28A C27A C26A 119.6(5)
C23A C28A C27A 121.3(5)
N1B C2B C3B 112.5(4)
N1B C2B C15B 110.1(4)
C3B C2B C15B 105.6(3)
O3B C3B N4B 124.3(4)
O3B C3B C2B 121.3(4)
N4B C3B C2B 114.5(3)
C3B N4B C5B 127.6(3)
C10B C5B C6B 119.6(4)
C10B C5B N4B 123.3(4)
C6B C5B N4B 116.9(3)
C7B C6B C5B 120.4(4)
C6B C7B C8B 120.5(4)
C7B C8B C9B 118.9(4)
C7B C8B N11B 121.6(4)
C9B C8B N11B 119.4(4)
C10B C9B C8B 121.3(4)
C9B C10B C5B 119.3(4)
C12B N11B C8B 125.4(3)
O12B C12B N11B 124.8(4)
O12B C12B C13B 119.2(4)
N11B C12B C13B 116.0(4)
N14B C13B C12B 112.6(4)
N14B C13B C22B 110.5(4)
C12B C13B C22B 105.7(3)
C16B C15B C2B 113.9(4)
C17B C16B C21B 117.6(4)
C17B C16B C15B 121.5(4)
C21B C16B C15B 120.9(4)
C18B C17B C16B 121.2(5)
C17B C18B C19B 121.1(5)
C20B C19B C18B 118.3(5)
C21B C20B C19B 120.3(5)
C20B C21B C16B 121.6(5)
C23B C22B C13B 112.2(4)
C24B C23B C28B 118.7(5)
C24B C23B C22B 121.1(5)
C28B C23B C22B 120.2(5)
C25B C24B C23B 120.4(5)
C24B C25B C26B 120.6(5)
C27B C26B C25B 119.1(5)
C28B C27B C26B 120.4(5)
C27B C28B C23B 120.7(5)

loop_
_geom_bond_atom_site_label_1
_geom_bond_atom_site_label_2
_geom_bond_distance
N1A C2A 1.467(6)
C2A C15A 1.534(6)
C2A C3A 1.543(6)
C3A O3A 1.206(5)
C3A N4A 1.366(5)
N4A C5A 1.415(5)
C5A C10A 1.397(6)
C5A C6A 1.400(6)
C6A C7A 1.385(6)
C7A C8A 1.393(6)
C8A C9A 1.395(6)
C8A N11A 1.422(5)
C9A C10A 1.384(6)
N11A C12A 1.347(6)
C12A O12A 1.234(5)
C12A C13A 1.525(6)
C13A N14A 1.452(6)
C13A C22A 1.545(6)
C15A C16A 1.507(6)
C16A C21A 1.383(7)
C16A C17A 1.384(7)
C17A C18A 1.386(8)
C18A C19A 1.375(8)
C19A C20A 1.381(8)
C20A C21A 1.383(8)
C22A C23A 1.515(6)
C23A C28A 1.383(8)
C23A C24A 1.395(8)
C24A C25A 1.387(8)
C25A C26A 1.372(8)
C26A C27A 1.389(8)
C27A C28A 1.386(8)
N1B C2B 1.465(6)
C2B C3B 1.534(6)
C2B C15B 1.546(6)
C3B O3B 1.223(5)
C3B N4B 1.360(5)
N4B C5B 1.424(5)
C5B C10B 1.392(6)
C5B C6B 1.399(6)
C6B C7B 1.382(6)
C7B C8B 1.388(6)
C8B C9B 1.395(6)
C8B N11B 1.427(6)
C9B C10B 1.388(6)
N11B C12B 1.350(6)
C12B O12B 1.232(5)
C12B C13B 1.527(6)
C13B N14B 1.451(6)
C13B C22B 1.551(7)
C15B C16B 1.509(6)
C16B C17B 1.388(7)
C16B C21B 1.389(7)
C17B C18B 1.361(8)
C18B C19B 1.391(8)
C19B C20B 1.384(8)
C20B C21B 1.372(8)
C22B C23B 1.522(7)
C23B C24B 1.387(8)
C23B C28B 1.388(7)
C24B C25B 1.379(8)
C25B C26B 1.383(8)
C26B C27B 1.383(8)
C27B C28B 1.378(8)
